data_4038529
loop_
_publ_author_name
'Brahmachari, Goutam'
'Karmakar, Indrajit'

_publ_section_title
;
 Visible Light-Induced and Singlet Oxygen-Mediated Photochemical
 Conversion of 4-Hydroxy-alpha-benzopyrones to
 2-Hydroxy-3-oxo-2,3-dihydrobenzofuran-2-carboxamides/carboxylates Using
 Rose Bengal as a Photosensitizer.
;
_journal_name_full 'The Journal of organic chemistry'
_journal_paper_doi 10.1021/acs.joc.0c00726
_journal_year 2020
_chemical_formula_moiety 'C13 H11 N O4, H2 O'
_chemical_formula_sum 'C13 H13 N O5'
_chemical_formula_weight 263.24
_chemical_name_systematic
;
 2-Hydroxy-5-methyl-3-oxo-N-(prop-2-yn-1-yl)-2,3-dihydrobenzofuran-2-carboxamide
;
_space_group_IT_number 14
_space_group_name_Hall '-P 2ybc'
_space_group_name_H-M_alt 'P 1 21/c 1'
_symmetry_cell_setting monoclinic
_symmetry_space_group_name_H-M 'P 1 21/c 1'
_atom_sites_solution_hydrogens geom
_atom_sites_solution_primary direct
_atom_sites_solution_secondary difmap
_audit_creation_method SHELXL-97
_audit_update_record
;
2019-12-30 deposited with the CCDC.	2020-02-23 downloaded from the CCDC.
;
_cell_angle_alpha 90.00
_cell_angle_beta 101.923(5)
_cell_angle_gamma 90.00
_cell_formula_units_Z 4
_cell_length_a 11.7637(7)
_cell_length_b 14.5153(8)
_cell_length_c 7.3338(4)
_cell_measurement_reflns_used 1617
_cell_measurement_temperature 150.00(10)
_cell_measurement_theta_max 27.3910
_cell_measurement_theta_min 2.2500
_cell_volume 1225.26(12)
_computing_cell_refinement 'CrysAlisPro 1.171.39.46e (Rigaku OD, 2018)'
_computing_data_collection 'CrysAlisPro 1.171.39.46e (Rigaku OD, 2018)'
_computing_data_reduction 'CrysAlisPro 1.171.39.46e (Rigaku OD, 2018)'
_computing_molecular_graphics Ortep3
_computing_publication_material Shelxl97
_computing_structure_refinement 'SHELXL-97 (Sheldrick, 1997)'
_computing_structure_solution 'SHELXS-97 (Sheldrick, 1997)'
_diffrn_ambient_temperature 150.00(10)
_diffrn_detector_area_resol_mean 15.9974
_diffrn_measured_fraction_theta_full 0.990
_diffrn_measured_fraction_theta_max 0.990
_diffrn_measurement_device_type 'SuperNova, Dual, Cu at home/near, Eos'
_diffrn_radiation_monochromator mirror
_diffrn_radiation_source 'micro-focus sealed X-ray tube'
_diffrn_radiation_type MoK\a
_diffrn_radiation_wavelength 0.71073
_diffrn_reflns_av_R_equivalents 0.0339
_diffrn_reflns_av_sigmaI/netI 0.0638
_diffrn_reflns_limit_h_max 14
_diffrn_reflns_limit_h_min -11
_diffrn_reflns_limit_k_max 15
_diffrn_reflns_limit_k_min -17
_diffrn_reflns_limit_l_max 9
_diffrn_reflns_limit_l_min -5
_diffrn_reflns_number 3533
_diffrn_reflns_theta_full 25.99
_diffrn_reflns_theta_max 25.99
_diffrn_reflns_theta_min 2.26
_exptl_absorpt_coefficient_mu 0.111
_exptl_absorpt_correction_T_max 1.00000
_exptl_absorpt_correction_T_min 0.98690
_exptl_absorpt_correction_type multi-scan
_exptl_absorpt_process_details multi-scan
_exptl_crystal_colour colourless
_exptl_crystal_density_diffrn 1.427
_exptl_crystal_density_method 'not measured'
_exptl_crystal_description block
_exptl_crystal_F_000 552
_exptl_crystal_size_max 0.2
_exptl_crystal_size_mid 0.1
_exptl_crystal_size_min 0.1
_refine_diff_density_max 0.291
_refine_diff_density_min -0.306
_refine_diff_density_rms 0.061
_refine_ls_extinction_method none
_refine_ls_goodness_of_fit_ref 1.071
_refine_ls_hydrogen_treatment constr
_refine_ls_matrix_type full
_refine_ls_number_parameters 186
_refine_ls_number_reflns 2382
_refine_ls_number_restraints 0
_refine_ls_restrained_S_all 1.071
_refine_ls_R_factor_all 0.0662
_refine_ls_R_factor_gt 0.0487
_refine_ls_shift/su_max 0.001
_refine_ls_shift/su_mean 0.000
_refine_ls_structure_factor_coef Fsqd
_refine_ls_weighting_details 'calc w=1/[\s^2^(Fo^2^)+(0.0549P)^2^+0.0308P] where P=(Fo^2^+2Fc^2^)/3'
_refine_ls_weighting_scheme calc
_refine_ls_wR_factor_gt 0.1143
_refine_ls_wR_factor_ref 0.1330
_reflns_number_gt 1762
_reflns_number_total 2382
_reflns_threshold_expression >2sigma(I)
_cod_data_source_file jo0c00726_si_002.cif
_cod_data_source_block gb_1470_lt_mo
_cod_original_sg_symbol_H-M P21/c
_cod_database_code 4038529

loop_
_symmetry_equiv_pos_as_xyz
'x, y, z'
'-x, y+1/2, -z+1/2'
'-x, -y, -z'
'x, -y-1/2, z-1/2'

loop_
_atom_site_label
_atom_site_type_symbol
_atom_site_fract_x
_atom_site_fract_y
_atom_site_fract_z
_atom_site_U_iso_or_equiv
_atom_site_adp_type
_atom_site_occupancy
_atom_site_symmetry_multiplicity
_atom_site_calc_flag
_atom_site_refinement_flags
_atom_site_disorder_assembly
_atom_site_disorder_group
O1 O 0.69286(12) 0.51784(10) 0.50345(18) 0.0222(4) Uani 1 1 d . . .
O2 O 0.89469(12) 0.52021(10) 0.55803(19) 0.0239(4) Uani 1 1 d . . .
H2 H 0.8934 0.5449 0.4571 0.036 Uiso 1 1 calc R . .
O1W O 0.88795(15) 0.60799(12) 0.2349(2) 0.0259(4) Uani 1 1 d . . .
O9 O 0.73287(13) 0.53008(10) 0.91034(19) 0.0272(4) Uani 1 1 d . . .
O3 O 0.86285(13) 0.70190(10) 0.7307(2) 0.0297(4) Uani 1 1 d . . .
N10 N 0.88045(15) 0.43729(12) 0.8664(2) 0.0211(4) Uani 1 1 d . . .
H101 H 0.9287 0.4254 0.7959 0.025 Uiso 1 1 calc R . .
C9 C 0.80233(18) 0.50302(14) 0.8159(3) 0.0182(5) Uani 1 1 d . . .
C3A C 0.67452(18) 0.67630(14) 0.5278(3) 0.0193(5) Uani 1 1 d . . .
C7A C 0.62394(18) 0.59457(14) 0.4551(3) 0.0193(5) Uani 1 1 d . . .
C5 C 0.50447(18) 0.75983(15) 0.3808(3) 0.0230(5) Uani 1 1 d . . .
C2 C 0.79977(17) 0.54766(14) 0.6254(3) 0.0191(5) Uani 1 1 d . . .
C4 C 0.61505(19) 0.76010(15) 0.4892(3) 0.0214(5) Uani 1 1 d . . .
H4 H 0.6498 0.8151 0.5361 0.026 Uiso 1 1 calc R . .
C3 C 0.78688(18) 0.65440(14) 0.6396(3) 0.0197(5) Uani 1 1 d . . .
C7 C 0.51290(18) 0.59200(15) 0.3462(3) 0.0234(5) Uani 1 1 d . . .
H7 H 0.4785 0.5371 0.2981 0.028 Uiso 1 1 calc R . .
C11 C 0.8877(2) 0.38402(15) 1.0381(3) 0.0247(5) Uani 1 1 d . . .
H112 H 0.9647 0.3911 1.1155 0.030 Uiso 1 1 calc R . .
H111 H 0.8320 0.4083 1.1066 0.030 Uiso 1 1 calc R . .
C6 C 0.45578(19) 0.67555(16) 0.3126(3) 0.0249(5) Uani 1 1 d . . .
H6 H 0.3808 0.6757 0.2406 0.030 Uiso 1 1 calc R . .
C12 C 0.8644(2) 0.28629(16) 1.0016(3) 0.0296(6) Uani 1 1 d . . .
C8 C 0.4373(2) 0.84828(17) 0.3338(3) 0.0329(6) Uani 1 1 d . . .
H81 H 0.4796 0.8983 0.4018 0.049 Uiso 1 1 calc R . .
H82 H 0.3628 0.8428 0.3671 0.049 Uiso 1 1 calc R . .
H83 H 0.4267 0.8600 0.2025 0.049 Uiso 1 1 calc R . .
C13 C 0.8465(3) 0.2080(2) 0.9769(3) 0.0549(9) Uani 1 1 d . . .
H11 H 0.881(3) 0.669(3) 0.230(4) 0.080(12) Uiso 1 1 d . . .
H12 H 0.834(2) 0.5865(18) 0.147(4) 0.036(7) Uiso 1 1 d . . .
H13 H 0.824(3) 0.144(3) 0.950(4) 0.091(12) Uiso 1 1 d . . .

loop_
_atom_site_aniso_label
_atom_site_aniso_U_11
_atom_site_aniso_U_22
_atom_site_aniso_U_33
_atom_site_aniso_U_23
_atom_site_aniso_U_13
_atom_site_aniso_U_12
O1 0.0282(8) 0.0144(8) 0.0223(7) -0.0001(6) 0.0015(6) -0.0001(6)
O2 0.0291(8) 0.0218(9) 0.0239(7) 0.0072(6) 0.0125(6) 0.0063(7)
O1W 0.0352(10) 0.0199(9) 0.0224(8) 0.0034(7) 0.0055(7) 0.0024(7)
O9 0.0327(9) 0.0284(9) 0.0236(8) 0.0028(7) 0.0130(7) 0.0076(7)
O3 0.0292(9) 0.0195(8) 0.0363(9) -0.0020(7) -0.0027(7) -0.0032(7)
N10 0.0257(9) 0.0189(9) 0.0202(8) 0.0040(7) 0.0083(7) 0.0019(8)
C9 0.0238(11) 0.0135(10) 0.0175(10) 0.0004(8) 0.0050(8) -0.0033(8)
C3A 0.0264(11) 0.0172(11) 0.0156(9) 0.0007(8) 0.0072(8) -0.0005(9)
C7A 0.0263(11) 0.0173(11) 0.0151(9) 0.0039(8) 0.0066(8) 0.0015(9)
C5 0.0274(12) 0.0254(12) 0.0183(10) 0.0068(9) 0.0100(9) 0.0061(9)
C2 0.0208(11) 0.0181(11) 0.0182(9) 0.0019(8) 0.0035(8) -0.0002(9)
C4 0.0302(12) 0.0160(11) 0.0206(10) 0.0024(8) 0.0112(9) 0.0013(9)
C3 0.0249(11) 0.0166(11) 0.0187(10) 0.0009(8) 0.0071(8) 0.0007(9)
C7 0.0273(12) 0.0242(12) 0.0188(10) 0.0015(9) 0.0048(9) -0.0049(9)
C11 0.0336(12) 0.0208(12) 0.0186(10) 0.0044(9) 0.0032(9) 0.0006(10)
C6 0.0234(11) 0.0318(13) 0.0197(10) 0.0083(9) 0.0047(8) 0.0004(10)
C12 0.0444(14) 0.0245(13) 0.0193(11) 0.0074(10) 0.0050(10) 0.0040(11)
C8 0.0328(13) 0.0334(14) 0.0334(12) 0.0079(11) 0.0090(10) 0.0104(11)
C13 0.110(3) 0.0266(16) 0.0239(13) 0.0057(11) 0.0047(14) -0.0107(16)

loop_
_atom_type_symbol
_atom_type_description
_atom_type_scat_dispersion_real
_atom_type_scat_dispersion_imag
_atom_type_scat_source
C C 0.0033 0.0016 'International Tables Vol C Tables 4.2.6.8 and 6.1.1.4'
H H 0.0000 0.0000 'International Tables Vol C Tables 4.2.6.8 and 6.1.1.4'
N N 0.0061 0.0033 'International Tables Vol C Tables 4.2.6.8 and 6.1.1.4'
O O 0.0106 0.0060 'International Tables Vol C Tables 4.2.6.8 and 6.1.1.4'

loop_
_geom_angle_atom_site_label_1
_geom_angle_atom_site_label_2
_geom_angle_atom_site_label_3
_geom_angle
_geom_angle_site_symmetry_1
_geom_angle_site_symmetry_3
_geom_angle_publ_flag
C7A O1 C2 107.83(15) . . ?
C2 O2 H2 109.5 . . ?
H11 O1W H12 107(3) . . ?
C9 N10 C11 122.30(17) . . ?
C9 N10 H101 118.9 . . ?
C11 N10 H101 118.9 . . ?
O9 C9 N10 124.91(18) . . ?
O9 C9 C2 118.93(19) . . ?
N10 C9 C2 116.16(17) . . ?
C7A C3A C4 120.58(18) . . ?
C7A C3A C3 107.54(18) . . ?
C4 C3A C3 131.87(19) . . ?
O1 C7A C7 124.12(18) . . ?
O1 C7A C3A 114.19(17) . . ?
C7 C7A C3A 121.68(19) . . ?
C4 C5 C6 118.50(19) . . ?
C4 C5 C8 121.1(2) . . ?
C6 C5 C8 120.37(19) . . ?
O2 C2 O1 111.00(15) . . ?
O2 C2 C9 109.95(16) . . ?
O1 C2 C9 106.66(16) . . ?
O2 C2 C3 114.21(17) . . ?
O1 C2 C3 104.67(15) . . ?
C9 C2 C3 109.98(16) . . ?
C5 C4 C3A 119.1(2) . . ?
C5 C4 H4 120.5 . . ?
C3A C4 H4 120.5 . . ?
O3 C3 C3A 132.3(2) . . ?
O3 C3 C2 121.96(18) . . ?
C3A C3 C2 105.74(17) . . ?
C7A C7 C6 116.4(2) . . ?
C7A C7 H7 121.8 . . ?
C6 C7 H7 121.8 . . ?
C12 C11 N10 112.32(16) . . ?
C12 C11 H112 109.1 . . ?
N10 C11 H112 109.1 . . ?
C12 C11 H111 109.1 . . ?
N10 C11 H111 109.1 . . ?
H112 C11 H111 107.9 . . ?
C7 C6 C5 123.71(19) . . ?
C7 C6 H6 118.1 . . ?
C5 C6 H6 118.1 . . ?
C13 C12 C11 178.4(2) . . ?
C5 C8 H81 109.5 . . ?
C5 C8 H82 109.5 . . ?
H81 C8 H82 109.5 . . ?
C5 C8 H83 109.5 . . ?
H81 C8 H83 109.5 . . ?
H82 C8 H83 109.5 . . ?
C12 C13 H13 174(2) . . ?

loop_
_geom_bond_atom_site_label_1
_geom_bond_atom_site_label_2
_geom_bond_distance
_geom_bond_site_symmetry_2
_geom_bond_publ_flag
O1 C7A 1.380(2) . ?
O1 C2 1.450(2) . ?
O2 C2 1.370(2) . ?
O2 H2 0.8200 . ?
O1W H11 0.89(4) . ?
O1W H12 0.86(3) . ?
O9 C9 1.239(2) . ?
O3 C3 1.214(2) . ?
N10 C9 1.323(3) . ?
N10 C11 1.465(2) . ?
N10 H101 0.8600 . ?
C9 C2 1.535(3) . ?
C3A C7A 1.384(3) . ?
C3A C4 1.403(3) . ?
C3A C3 1.440(3) . ?
C7A C7 1.384(3) . ?
C5 C4 1.377(3) . ?
C5 C6 1.399(3) . ?
C5 C8 1.510(3) . ?
C2 C3 1.562(3) . ?
C4 H4 0.9300 . ?
C7 C6 1.384(3) . ?
C7 H7 0.9300 . ?
C11 C12 1.459(3) . ?
C11 H112 0.9700 . ?
C11 H111 0.9700 . ?
C6 H6 0.9300 . ?
C12 C13 1.163(4) . ?
C8 H81 0.9600 . ?
C8 H82 0.9600 . ?
C8 H83 0.9600 . ?
C13 H13 0.97(4) . ?

loop_
_geom_torsion_atom_site_label_1
_geom_torsion_atom_site_label_2
_geom_torsion_atom_site_label_3
_geom_torsion_atom_site_label_4
_geom_torsion
_geom_torsion_site_symmetry_1
_geom_torsion_site_symmetry_2
_geom_torsion_site_symmetry_3
_geom_torsion_site_symmetry_4
_geom_torsion_publ_flag
C11 N10 C9 O9 4.4(3) . . . . ?
C11 N10 C9 C2 -175.58(17) . . . . ?
C2 O1 C7A C7 -177.11(18) . . . . ?
C2 O1 C7A C3A 1.9(2) . . . . ?
C4 C3A C7A O1 179.47(17) . . . . ?
C3 C3A C7A O1 -1.4(2) . . . . ?
C4 C3A C7A C7 -1.5(3) . . . . ?
C3 C3A C7A C7 177.59(18) . . . . ?
C7A O1 C2 O2 -125.14(17) . . . . ?
C7A O1 C2 C9 115.10(17) . . . . ?
C7A O1 C2 C3 -1.45(19) . . . . ?
O9 C9 C2 O2 169.62(18) . . . . ?
N10 C9 C2 O2 -10.4(3) . . . . ?
O9 C9 C2 O1 -69.9(2) . . . . ?
N10 C9 C2 O1 110.03(19) . . . . ?
O9 C9 C2 C3 43.0(3) . . . . ?
N10 C9 C2 C3 -137.01(18) . . . . ?
C6 C5 C4 C3A -0.2(3) . . . . ?
C8 C5 C4 C3A -179.44(19) . . . . ?
C7A C3A C4 C5 1.3(3) . . . . ?
C3 C3A C4 C5 -177.56(19) . . . . ?
C7A C3A C3 O3 -179.9(2) . . . . ?
C4 C3A C3 O3 -0.9(4) . . . . ?
C7A C3A C3 C2 0.4(2) . . . . ?
C4 C3A C3 C2 179.4(2) . . . . ?
O2 C2 C3 O3 -57.5(2) . . . . ?
O1 C2 C3 O3 -179.11(17) . . . . ?
C9 C2 C3 O3 66.7(2) . . . . ?
O2 C2 C3 C3A 122.26(17) . . . . ?
O1 C2 C3 C3A 0.7(2) . . . . ?
C9 C2 C3 C3A -113.58(17) . . . . ?
O1 C7A C7 C6 179.50(18) . . . . ?
C3A C7A C7 C6 0.6(3) . . . . ?
C9 N10 C11 C12 116.9(2) . . . . ?
C7A C7 C6 C5 0.5(3) . . . . ?
C4 C5 C6 C7 -0.7(3) . . . . ?
C8 C5 C6 C7 178.52(19) . . . . ?
N10 C11 C12 C13 175(100) . . . . ?
